data_2101671
loop_
_publ_author_name
'Pilati, T.'
'Demartin, F.'
'Gramaccioli, C. M.'

_publ_section_title
;
 Transferability of Empirical Force Fields in Silicates:
 Lattice-Dynamical Evaluation of Atomic Displacement Parameters and
 Thermodynamic Properties for the Al~2~OSiO~4~ Polymorphs
;
_journal_issue 1
_journal_name_full 'Acta Crystallographica Section B'
_journal_page_first 82
_journal_page_last 94
_journal_paper_doi 10.1107/S0108768196011482
_journal_volume 53
_journal_year 1997
_chemical_formula_sum 'Al2 O5 Si'
_space_group_IT_number 58
_symmetry_cell_setting orthorhombic
_symmetry_space_group_name_Hall '-P 2 2n'
_symmetry_space_group_name_H-M 'P n n m'
_atom_type_scat_source IntTabIV
_cell_angle_alpha 90.0
_cell_angle_beta 90.0
_cell_angle_gamma 90.0
_cell_formula_units_Z 4
_cell_length_a 7.7992(6)
_cell_length_b 7.9050(6)
_cell_length_c 5.5591(5)
_cell_measurement_reflns_used 25
_cell_measurement_temperature 295(2)
_cell_measurement_theta_max 17.3
_cell_measurement_theta_min 16.9
_cell_volume 342.73(5)
_diffrn_measurement_device 'Nonius CAD-4'
_diffrn_radiation_type MoK\a
_diffrn_radiation_wavelength 0.71073
_diffrn_reflns_av_R_equivalents 0.013
_diffrn_reflns_limit_h_max 14
_diffrn_reflns_limit_h_min -14
_diffrn_reflns_limit_k_max 14
_diffrn_reflns_limit_k_min 0
_diffrn_reflns_limit_l_max 10
_diffrn_reflns_limit_l_min 0
_diffrn_reflns_number 2388
_diffrn_reflns_theta_max 40.0
_exptl_absorpt_correction_T_max 1.06
_exptl_absorpt_correction_T_min 0.92
_exptl_absorpt_correction_type 'DIFABS (Walker & Stuart, 1983)'
_exptl_crystal_size_max 0.17
_exptl_crystal_size_mid 0.15
_exptl_crystal_size_min 0.11
_refine_diff_density_max 0.4
_refine_ls_extinction_coef 8.9E-6
_refine_ls_extinction_method 'Stout & Jensen (1968)'
_refine_ls_goodness_of_fit_obs 0.938
_refine_ls_number_reflns 875
_refine_ls_R_factor_obs 0.014
_refine_ls_structure_factor_coef F
_refine_ls_weighting_details 'w = 1/\s^2^(F)'
_refine_ls_weighting_scheme calc
_refine_ls_wR_factor_obs 0.018
_reflns_number_observed 875
_reflns_number_total 1135
_reflns_observed_criterion 'I>3\s(I), \q>15\%'
_cod_data_source_file cr0515.cif
_cod_data_source_block cr0515a
_cod_depositor_comments
;
The following automatic conversions were performed:

'_refine_ls_weighting_scheme' value 'w = 1/\s^2^(F)' was changed to
'calc'. New tag '_refine_ls_weighting_details' was created. The value
of the new tag was set to 'w = 1/\s^2^(F)'.

Automatic conversion script
Id: cif_fix_values 3143 2015-03-26 13:38:13Z robertas 
;
_cod_database_code 2101671

loop_
_symmetry_equiv_pos_as_xyz
x,y,z
x,y,-z
1/2+x,1/2-y,1/2+z
1/2-x,1/2+y,1/2+z
-x,-y,-z
-x,-y,z
1/2-x,1/2+y,1/2-z
1/2+x,1/2-y,1/2-z

loop_
_atom_site_type_symbol
_atom_site_label
_atom_site_fract_x
_atom_site_fract_y
_atom_site_fract_z
_atom_site_U_iso_or_equiv
Si Si .24606(3) .25217(3) .0 .0038
Al Al1 .0 .0 .24196(4) .0052
Al Al2 .37054(3) .13900(3) .5 .0042
O OA .42326(8) .36293(7) .5 .0054
O OB .42438(8) .36293(7) .0 .0053
O OC .10280(7) .40022(7) .0 .0071
O OD .23064(5) .13397(5) .23948(8) .0058
